data_1532363
loop_
_publ_author_name
'Valo, J.'
'Leskela, M.'
'Hauback, B.C.'
'Fjellvag, H.'
'Koo, S.-M.'
'Rao, K.V.'

_publ_section_title
;
 Nd substitution effects in Y Ba2 Cu4 O8 prepared using a
 conversionreaction from Y1-x Ndx Ba2 Cu3 O7-d and Cu O
;
_journal_name_full 'International Journal of Inorganic Materials'
_journal_page_first 269
_journal_page_last 276
_journal_volume 2
_journal_year 2000
_chemical_formula_sum 'Ba2 Cu4 Nd0.375 O8 Y0.625'
_chemical_name_systematic '(Y0.625 Nd0.375) Ba2 Cu4 O8'
_space_group_IT_number 65
_symmetry_space_group_name_Hall '-A 2 2'
_symmetry_space_group_name_H-M 'A m m m'
_cell_angle_alpha 90
_cell_angle_beta 90
_cell_angle_gamma 90
_cell_formula_units_Z 2
_cell_length_a 3.8578
_cell_length_b 3.8803
_cell_length_c 27.26
_cell_volume 408.066
_citation_journal_id_ASTM IJIMCR
_cod_data_source_file Valo_IJIMCR_2000_1930.cif
_cod_data_source_block Ba2Cu4Nd0.375O8Y0.625
_cod_original_cell_volume 408.0664
_cod_original_sg_symbol_Hall '-C 2 2 (z,x,y)'
_cod_database_code 1532363

loop_
_symmetry_equiv_pos_as_xyz
x,y,z
x,-y,-z
-x,y,-z
-x,-y,z
-x,-y,-z
-x,y,z
x,-y,z
x,y,-z
x,y+1/2,z+1/2
x,-y+1/2,-z+1/2
-x,y+1/2,-z+1/2
-x,-y+1/2,z+1/2
-x,-y+1/2,-z+1/2
-x,y+1/2,z+1/2
x,-y+1/2,z+1/2
x,y+1/2,-z+1/2

loop_
_atom_site_label
_atom_site_type_symbol
_atom_site_fract_x
_atom_site_fract_y
_atom_site_fract_z
_atom_site_occupancy
_atom_site_U_iso_or_equiv
O3 O-2 0 0.5 0.0535 1 0.0
Cu2 Cu+2 0 0 0.0621 1 0.0
Ba1 Ba+2 0.5 0.5 0.1383 1 0.0
O1 O-2 0 0.5 0.2185 1 0.0
O4 O-2 0 0 0.1452 1 0.0
Cu1 Cu+2 0 0 0.2127 1 0.0
O2 O-2 0.5 0 0.0563 1 0.0
Y1 Y+3 0.5 0.5 0 0.625 0.0
Nd1 Nd+3 0.5 0.5 0 0.375 0.0
